data_7028724
loop_
_publ_author_name
'Cozzolino, Anthony F.'
'Silvia, Jared S.'
'Lopez, Nazario'
'Cummins, Christopher C.'

_publ_section_title
;
 Experimental and computational studies on the formation of cyanate from
 early metal terminal nitrido ligands and carbon monoxide.
;
_journal_issue 12
_journal_name_full 'Dalton transactions (Cambridge, England : 2003)'
_journal_page_first 4639
_journal_page_last 4652
_journal_paper_doi 10.1039/c3dt52738g
_journal_volume 43
_journal_year 2014
_chemical_formula_moiety 'C66 H92 Mo2 N8 O2, 5(C4 H8 O)'
_chemical_formula_sum 'C86 H132 Mo2 N8 O7'
_chemical_formula_weight 1581.88
_chemical_name_common mu-oxylamido-bis(bis(3,5-dimethylphenyl(tertbutyl)amido)-(3,5-dimethylphenylimido)-molybdenum)
_chemical_name_systematic mu-oxylamido-bis(bis(3,5-dimethylphenyl(tertbutyl)amido)-(3,5-dimethylphenylimido)-molybdenum)
_chemical_properties_physical air-sensitive
_space_group_IT_number 2
_symmetry_cell_setting triclinic
_symmetry_space_group_name_Hall '-P 1'
_symmetry_space_group_name_H-M 'P -1'
_atom_sites_solution_hydrogens geom
_atom_sites_solution_primary direct
_atom_sites_solution_secondary difmap
_audit_creation_method SHELXL-97
_cell_angle_alpha 79.0500(10)
_cell_angle_beta 86.7670(10)
_cell_angle_gamma 65.4610(10)
_cell_formula_units_Z 1
_cell_length_a 11.8143(6)
_cell_length_b 11.9134(6)
_cell_length_c 16.8751(9)
_cell_measurement_reflns_used 9011
_cell_measurement_temperature 100(2)
_cell_measurement_theta_max 31.4525
_cell_measurement_theta_min 2.2335
_cell_volume 2120.61(19)
_computing_cell_refinement 'SAINT 7.46A (Bruker-AXS, 2008)'
_computing_data_collection 'APEX2 3.0 (Bruker-AXS, 2008)'
_computing_data_reduction 'SAINT 7.46A (Bruker-AXS, 2008)'
_computing_molecular_graphics 'WINGX (Farrugia, 1999)'
_computing_publication_material 'WINGX (Farrugia, 1999)'
_computing_structure_refinement 'SHELXL-97 (Sheldrick, 1997)'
_computing_structure_solution 'SHELXS-97 (Sheldrick, 2008)'
_diffrn_ambient_temperature 100(2)
_diffrn_detector_area_resol_mean 8.3
_diffrn_measured_fraction_theta_full 0.993
_diffrn_measured_fraction_theta_max 0.993
_diffrn_measurement_device_type 'Bruker Smart APEX CCD'
_diffrn_measurement_method 'phi and omega scans'
_diffrn_radiation_monochromator graphite
_diffrn_radiation_probe x-ray
_diffrn_radiation_type MoK\a
_diffrn_radiation_wavelength 0.71073
_diffrn_reflns_av_R_equivalents 0.0311
_diffrn_reflns_av_unetI/netI 0.0270
_diffrn_reflns_limit_h_max 16
_diffrn_reflns_limit_h_min -16
_diffrn_reflns_limit_k_max 16
_diffrn_reflns_limit_k_min -15
_diffrn_reflns_limit_l_max 23
_diffrn_reflns_limit_l_min -23
_diffrn_reflns_number 45521
_diffrn_reflns_theta_full 29.13
_diffrn_reflns_theta_max 29.13
_diffrn_reflns_theta_min 1.23
_diffrn_source 'fine-focus sealed tube'
_exptl_absorpt_coefficient_mu 0.352
_exptl_absorpt_correction_T_max 0.8438
_exptl_absorpt_correction_T_min 0.8438
_exptl_absorpt_correction_type multi-scan
_exptl_absorpt_process_details 'SADABS (Sheldrick, 2008)'
_exptl_crystal_colour blue
_exptl_crystal_density_diffrn 1.238
_exptl_crystal_density_method 'not measured'
_exptl_crystal_description prism
_exptl_crystal_F_000 844
_exptl_crystal_recrystallization_method THF
_exptl_crystal_size_max 0.50
_exptl_crystal_size_mid 0.50
_exptl_crystal_size_min 0.50
_refine_diff_density_max 0.973
_refine_diff_density_min -0.896
_refine_diff_density_rms 0.079
_refine_ls_extinction_method none
_refine_ls_goodness_of_fit_ref 1.059
_refine_ls_hydrogen_treatment mixed
_refine_ls_matrix_type full
_refine_ls_number_parameters 522
_refine_ls_number_reflns 11340
_refine_ls_number_restraints 0
_refine_ls_restrained_S_all 1.059
_refine_ls_R_factor_all 0.0419
_refine_ls_R_factor_gt 0.0361
_refine_ls_shift/su_max 0.002
_refine_ls_shift/su_mean 0.000
_refine_ls_structure_factor_coef Fsqd
_refine_ls_weighting_details 'calc w=1/[\s^2^(Fo^2^)+(0.0410P)^2^+2.6681P] where P=(Fo^2^+2Fc^2^)/3'
_refine_ls_weighting_scheme calc
_refine_ls_wR_factor_gt 0.0908
_refine_ls_wR_factor_ref 0.0958
_reflns_number_gt 10250
_reflns_number_total 11340
_reflns_threshold_expression >2\s(I)
_cod_data_source_file c3dt52738g.txt
_cod_data_source_block Cmpd_7
_cod_depositor_comments
;
The following automatic conversions were performed:
'__audit_creation_method' tag replaced with '_audit_creation_method'.

Automatic conversion script
Id: cif_correct_tags 1440 2010-10-19 06:21:57Z saulius 
;
_cod_database_code 7028724

loop_
_symmetry_equiv_pos_as_xyz
'x, y, z'
'-x, -y, -z'

loop_
_atom_site_label
_atom_site_type_symbol
_atom_site_fract_x
_atom_site_fract_y
_atom_site_fract_z
_atom_site_U_iso_or_equiv
_atom_site_adp_type
_atom_site_occupancy
_atom_site_symmetry_multiplicity
_atom_site_calc_flag
_atom_site_refinement_flags
_atom_site_disorder_assembly
_atom_site_disorder_group
Mo1 Mo 0.480849(13) 0.474239(14) 0.335632(8) 0.01277(5) Uani 1 1 d . . .
O1 O 0.43227(12) 0.42024(12) 0.45695(7) 0.0155(2) Uani 1 1 d . . .
C11 C 0.46523(15) 0.46179(16) 0.51260(10) 0.0139(3) Uani 1 1 d . . .
N1 N 0.55370(14) 0.55432(15) 0.40918(9) 0.0150(3) Uani 1 1 d . . .
N2 N 0.57503(14) 0.50244(14) 0.25663(9) 0.0152(3) Uani 1 1 d . . .
C21 C 0.66784(17) 0.51258(17) 0.20646(11) 0.0160(3) Uani 1 1 d . . .
C22 C 0.64628(17) 0.54623(19) 0.12264(11) 0.0192(3) Uani 1 1 d . . .
H22 H 0.5661 0.5669 0.1010 0.023 Uiso 1 1 calc R . .
C23 C 0.74096(19) 0.5497(2) 0.07081(12) 0.0226(4) Uani 1 1 d . . .
C24 C 0.8571(2) 0.5213(2) 0.10377(13) 0.0274(4) Uani 1 1 d . . .
H24 H 0.9218 0.5250 0.0687 0.033 Uiso 1 1 calc R . .
C25 C 0.88119(19) 0.4874(2) 0.18703(13) 0.0260(4) Uani 1 1 d . . .
C26 C 0.78633(18) 0.4820(2) 0.23801(11) 0.0210(4) Uani 1 1 d . . .
H26 H 0.8019 0.4573 0.2947 0.025 Uiso 1 1 calc R . .
C231 C 0.7175(2) 0.5834(3) -0.01941(13) 0.0329(5) Uani 1 1 d . . .
H23A H 0.6880 0.6744 -0.0368 0.049 Uiso 1 1 calc R . .
H23B H 0.6543 0.5566 -0.0334 0.049 Uiso 1 1 calc R . .
H23C H 0.7949 0.5409 -0.0466 0.049 Uiso 1 1 calc R . .
C251 C 1.0096(2) 0.4530(3) 0.22075(16) 0.0411(6) Uani 1 1 d . . .
H25A H 1.0025 0.4768 0.2739 0.062 Uiso 1 1 calc R . .
H25B H 1.0511 0.4976 0.1842 0.062 Uiso 1 1 calc R . .
H25C H 1.0586 0.3623 0.2260 0.062 Uiso 1 1 calc R . .
N3 N 0.48520(14) 0.31366(15) 0.31235(9) 0.0150(3) Uani 1 1 d . . .
C31 C 0.59282(17) 0.25341(17) 0.26620(10) 0.0156(3) Uani 1 1 d . . .
C32 C 0.58134(18) 0.26494(18) 0.18235(11) 0.0184(3) Uani 1 1 d . . .
H32 H 0.5011 0.3066 0.1570 0.022 Uiso 1 1 calc R . .
C33 C 0.68520(19) 0.21644(19) 0.13584(11) 0.0207(4) Uani 1 1 d . . .
C34 C 0.80282(18) 0.15392(19) 0.17377(12) 0.0215(4) Uani 1 1 d . . .
H34 H 0.8740 0.1193 0.1424 0.026 Uiso 1 1 calc R . .
C35 C 0.81749(18) 0.14156(18) 0.25674(12) 0.0201(4) Uani 1 1 d . . .
C351 C 0.94535(19) 0.0805(2) 0.29645(13) 0.0289(4) Uani 1 1 d . . .
H35A H 1.0073 0.0424 0.2574 0.043 Uiso 1 1 calc R . .
H35B H 0.9477 0.0155 0.3425 0.043 Uiso 1 1 calc R . .
H35C H 0.9641 0.1440 0.3153 0.043 Uiso 1 1 calc R . .
C36 C 0.71131(17) 0.19121(18) 0.30256(11) 0.0178(3) Uani 1 1 d . . .
H36 H 0.7202 0.1823 0.3593 0.021 Uiso 1 1 calc R . .
C331 C 0.6719(2) 0.2375(2) 0.04493(12) 0.0296(5) Uani 1 1 d . . .
H33A H 0.5880 0.2496 0.0302 0.044 Uiso 1 1 calc R . .
H33B H 0.7335 0.1643 0.0250 0.044 Uiso 1 1 calc R . .
H33C H 0.6856 0.3123 0.0207 0.044 Uiso 1 1 calc R . .
C37 C 0.41316(17) 0.23696(18) 0.34374(11) 0.0187(3) Uani 1 1 d . . .
C371 C 0.3960(2) 0.1706(2) 0.27848(14) 0.0310(5) Uani 1 1 d . . .
H37A H 0.3534 0.2332 0.2309 0.047 Uiso 1 1 calc R . .
H37B H 0.3460 0.1238 0.2997 0.047 Uiso 1 1 calc R . .
H37C H 0.4776 0.1124 0.2633 0.047 Uiso 1 1 calc R . .
C372 C 0.4819(2) 0.1390(2) 0.41774(14) 0.0287(4) Uani 1 1 d . . .
H37D H 0.5641 0.0826 0.4021 0.043 Uiso 1 1 calc R . .
H37E H 0.4338 0.0902 0.4389 0.043 Uiso 1 1 calc R . .
H37F H 0.4917 0.1815 0.4595 0.043 Uiso 1 1 calc R . .
C373 C 0.28363(17) 0.32313(19) 0.36756(11) 0.0199(4) Uani 1 1 d . . .
H37G H 0.2914 0.3613 0.4124 0.030 Uiso 1 1 calc R . .
H37H H 0.2344 0.2741 0.3843 0.030 Uiso 1 1 calc R . .
H37I H 0.2421 0.3893 0.3213 0.030 Uiso 1 1 calc R . .
N4 N 0.31408(14) 0.61304(15) 0.31283(9) 0.0152(3) Uani 1 1 d . . .
C41 C 0.25481(16) 0.68221(17) 0.37572(10) 0.0159(3) Uani 1 1 d . . .
C42 C 0.17131(17) 0.64805(18) 0.42558(11) 0.0189(3) Uani 1 1 d . . .
H42 H 0.1572 0.5775 0.4187 0.023 Uiso 1 1 calc R . .
C43 C 0.10839(17) 0.71605(19) 0.48527(11) 0.0208(4) Uani 1 1 d . . .
C44 C 0.12789(18) 0.82069(19) 0.49364(11) 0.0222(4) Uani 1 1 d . . .
H44 H 0.0832 0.8689 0.5330 0.027 Uiso 1 1 calc R . .
C45 C 0.21153(18) 0.85627(18) 0.44556(11) 0.0201(4) Uani 1 1 d . . .
C46 C 0.27692(17) 0.78415(18) 0.38791(11) 0.0182(3) Uani 1 1 d . . .
H46 H 0.3373 0.8049 0.3566 0.022 Uiso 1 1 calc R . .
C431 C 0.0197(2) 0.6771(2) 0.53914(14) 0.0320(5) Uani 1 1 d . . .
H43A H 0.0221 0.6960 0.5929 0.048 Uiso 1 1 calc R . .
H43B H 0.0442 0.5868 0.5435 0.048 Uiso 1 1 calc R . .
H43C H -0.0650 0.7233 0.5160 0.048 Uiso 1 1 calc R . .
C451 C 0.2299(2) 0.9718(2) 0.45355(14) 0.0277(4) Uani 1 1 d . . .
H45A H 0.3188 0.9534 0.4512 0.041 Uiso 1 1 calc R . .
H45B H 0.1978 0.9964 0.5053 0.041 Uiso 1 1 calc R . .
H45C H 0.1850 1.0405 0.4093 0.041 Uiso 1 1 calc R . .
C47 C 0.25854(18) 0.67731(18) 0.22958(11) 0.0193(4) Uani 1 1 d . . .
C471 C 0.29100(18) 0.57911(19) 0.17518(11) 0.0205(4) Uani 1 1 d . . .
H47A H 0.3814 0.5398 0.1693 0.031 Uiso 1 1 calc R . .
H47B H 0.2507 0.6200 0.1219 0.031 Uiso 1 1 calc R . .
H47C H 0.2617 0.5148 0.1995 0.031 Uiso 1 1 calc R . .
C472 C 0.11634(19) 0.7417(2) 0.23338(13) 0.0299(5) Uani 1 1 d . . .
H47D H 0.0841 0.6792 0.2565 0.045 Uiso 1 1 calc R . .
H47E H 0.0809 0.7813 0.1788 0.045 Uiso 1 1 calc R . .
H47F H 0.0931 0.8059 0.2673 0.045 Uiso 1 1 calc R . .
C473 C 0.3099(2) 0.7742(2) 0.19275(12) 0.0285(4) Uani 1 1 d . . .
H7A H 0.2838 0.8410 0.2248 0.043 Uiso 1 1 calc R . .
H7B H 0.2777 0.8104 0.1372 0.043 Uiso 1 1 calc R . .
H7C H 0.4010 0.7332 0.1928 0.043 Uiso 1 1 calc R . .
H1N H 0.588(3) 0.600(3) 0.3933(16) 0.028(7) Uiso 1 1 d . . .
O2S O 0.3262(3) 0.2774(3) 0.65533(13) 0.0806(10) Uani 1 1 d . . .
C21S C 0.2311(5) 0.2728(5) 0.6122(2) 0.0976(19) Uani 1 1 d . . .
H21A H 0.2586 0.2594 0.5569 0.117 Uiso 1 1 calc R . .
H21B H 0.1568 0.3535 0.6079 0.117 Uiso 1 1 calc R . .
C22S C 0.2000(3) 0.1714(3) 0.6530(2) 0.0507(7) Uani 1 1 d . . .
H22A H 0.2434 0.0949 0.6293 0.061 Uiso 1 1 calc R . .
H22B H 0.1091 0.1956 0.6505 0.061 Uiso 1 1 calc R . .
C23S C 0.2454(3) 0.1512(3) 0.7389(2) 0.0554(8) Uani 1 1 d . . .
H23D H 0.1778 0.2013 0.7717 0.066 Uiso 1 1 calc R . .
H23E H 0.2764 0.0615 0.7645 0.066 Uiso 1 1 calc R . .
C24S C 0.3493(3) 0.1947(3) 0.73072(17) 0.0415(6) Uani 1 1 d . . .
H24A H 0.3481 0.2388 0.7752 0.050 Uiso 1 1 calc R . .
H24B H 0.4312 0.1227 0.7317 0.050 Uiso 1 1 calc R . .
C35S C 0.0707(5) 0.2274(3) 0.0613(3) 0.0828(15) Uani 1 1 d . A .
H35D H 0.1215 0.2767 0.0496 0.099 Uiso 1 1 calc R . .
H35E H 0.0085 0.2619 0.1020 0.099 Uiso 1 1 calc R . .
C31S C 0.0077(3) 0.2293(3) -0.01481(19) 0.0465(7) Uani 1 1 d . . .
H31A H -0.0245 0.3123 -0.0510 0.056 Uiso 0.475(5) 1 calc PR A 1
H31B H -0.0583 0.1979 -0.0041 0.056 Uiso 0.475(5) 1 calc PR A 1
H31C H -0.0830 0.2795 -0.0127 0.056 Uiso 0.525(5) 1 calc PR A 2
H31D H 0.0396 0.2694 -0.0622 0.056 Uiso 0.525(5) 1 calc PR A 2
C32S C 0.1505(3) 0.0923(3) 0.0901(2) 0.0532(8) Uani 1 1 d . . .
H32A H 0.2159 0.0821 0.1285 0.064 Uiso 0.475(5) 1 calc PR A 1
H32B H 0.1002 0.0479 0.1171 0.064 Uiso 0.475(5) 1 calc PR A 1
H32C H 0.1535 0.0708 0.1498 0.064 Uiso 0.525(5) 1 calc PR A 2
H32D H 0.2363 0.0696 0.0703 0.064 Uiso 0.525(5) 1 calc PR A 2
O4S O 0.2000(4) 0.0488(4) 0.0252(3) 0.0511(14) Uani 0.475(5) 1 d P A 1
C44S C 0.1304(6) 0.1324(6) -0.0447(3) 0.0409(14) Uani 0.475(5) 1 d P A 1
H44A H 0.1110 0.0853 -0.0803 0.049 Uiso 0.475(5) 1 calc PR A 1
H44B H 0.1789 0.1761 -0.0754 0.049 Uiso 0.475(5) 1 calc PR A 1
O4S' O 0.0311(8) 0.1019(6) -0.0236(4) 0.098(2) Uani 0.525(5) 1 d P A 2
C43S C 0.0841(4) 0.0261(3) 0.0526(2) 0.0262(9) Uani 0.525(5) 1 d P A 2
H43D H 0.1444 -0.0585 0.0452 0.031 Uiso 0.525(5) 1 calc PR A 2
H43E H 0.0181 0.0169 0.0885 0.031 Uiso 0.525(5) 1 calc PR A 2
C54S C 0.5393(19) -0.0971(17) 0.0447(11) 0.110(6) Uani 0.50 1 d P B -1
H54A H 0.4984 -0.1521 0.0701 0.133 Uiso 0.50 1 calc PR B -1
H54B H 0.6304 -0.1472 0.0451 0.133 Uiso 0.50 1 calc PR B -1
O5S O 0.4312(4) 0.1232(4) 0.0346(3) 0.0488(10) Uani 0.50 1 d P B -1
C52S C 0.5081(6) 0.0092(6) 0.0848(4) 0.0404(14) Uani 0.50 1 d P B -1
H52A H 0.4645 -0.0034 0.1353 0.048 Uiso 0.50 1 calc PR B -1
H52B H 0.5856 0.0144 0.0993 0.048 Uiso 0.50 1 calc PR B -1
C53S C 0.4834(9) -0.0268(7) -0.0477(5) 0.0519(19) Uani 0.50 1 d P B -1
H53D H 0.5427 -0.0628 -0.0894 0.062 Uiso 0.50 1 calc PR B -1
H53E H 0.4024 -0.0285 -0.0576 0.062 Uiso 0.50 1 calc PR B -1
C51S C 0.4704(6) 0.1006(6) -0.0426(5) 0.0254(14) Uani 0.50 1 d P B -1
H51A H 0.5511 0.1066 -0.0530 0.031 Uiso 0.50 1 calc PR B -1
H51B H 0.4086 0.1637 -0.0836 0.031 Uiso 0.50 1 calc PR B -1

loop_
_atom_site_aniso_label
_atom_site_aniso_U_11
_atom_site_aniso_U_22
_atom_site_aniso_U_33
_atom_site_aniso_U_23
_atom_site_aniso_U_13
_atom_site_aniso_U_12
Mo1 0.01100(7) 0.01681(8) 0.01106(7) -0.00369(5) 0.00140(5) -0.00596(5)
O1 0.0157(6) 0.0207(6) 0.0136(5) -0.0055(5) 0.0015(4) -0.0101(5)
C11 0.0108(7) 0.0162(8) 0.0147(7) -0.0032(6) 0.0008(6) -0.0054(6)
N1 0.0141(7) 0.0193(7) 0.0146(7) -0.0038(5) 0.0023(5) -0.0096(6)
N2 0.0141(7) 0.0183(7) 0.0140(6) -0.0054(5) 0.0003(5) -0.0064(6)
C21 0.0160(8) 0.0181(8) 0.0165(8) -0.0055(6) 0.0041(6) -0.0092(7)
C22 0.0171(8) 0.0255(9) 0.0161(8) -0.0049(7) 0.0019(6) -0.0096(7)
C23 0.0234(9) 0.0285(10) 0.0179(8) -0.0050(7) 0.0039(7) -0.0129(8)
C24 0.0210(9) 0.0409(12) 0.0247(10) -0.0068(9) 0.0085(8) -0.0177(9)
C25 0.0183(9) 0.0378(12) 0.0250(10) -0.0053(8) 0.0021(7) -0.0151(8)
C26 0.0186(9) 0.0289(10) 0.0176(8) -0.0049(7) 0.0008(7) -0.0116(8)
C231 0.0318(11) 0.0522(15) 0.0171(9) -0.0060(9) 0.0061(8) -0.0206(11)
C251 0.0208(10) 0.0718(19) 0.0342(12) -0.0060(12) 0.0008(9) -0.0241(12)
N3 0.0131(6) 0.0186(7) 0.0139(6) -0.0038(5) 0.0021(5) -0.0071(6)
C31 0.0165(8) 0.0157(8) 0.0153(8) -0.0047(6) 0.0030(6) -0.0069(7)
C32 0.0188(8) 0.0205(9) 0.0150(8) -0.0046(6) 0.0002(6) -0.0065(7)
C33 0.0242(9) 0.0214(9) 0.0161(8) -0.0066(7) 0.0037(7) -0.0081(7)
C34 0.0195(9) 0.0228(9) 0.0219(9) -0.0086(7) 0.0080(7) -0.0074(7)
C35 0.0165(8) 0.0205(9) 0.0220(9) -0.0062(7) 0.0024(7) -0.0054(7)
C351 0.0159(9) 0.0370(12) 0.0287(10) -0.0112(9) 0.0017(8) -0.0039(8)
C36 0.0168(8) 0.0201(9) 0.0158(8) -0.0049(6) 0.0011(6) -0.0063(7)
C331 0.0326(11) 0.0346(12) 0.0166(9) -0.0080(8) 0.0040(8) -0.0079(9)
C37 0.0183(8) 0.0201(9) 0.0203(8) -0.0039(7) 0.0026(7) -0.0108(7)
C371 0.0369(12) 0.0363(12) 0.0347(11) -0.0188(10) 0.0127(9) -0.0257(10)
C372 0.0239(10) 0.0245(10) 0.0325(11) 0.0060(8) 0.0019(8) -0.0099(8)
C373 0.0161(8) 0.0266(10) 0.0200(8) -0.0055(7) 0.0029(7) -0.0117(7)
N4 0.0134(6) 0.0180(7) 0.0127(6) -0.0044(5) 0.0015(5) -0.0046(6)
C41 0.0123(7) 0.0184(8) 0.0147(7) -0.0046(6) 0.0008(6) -0.0034(6)
C42 0.0161(8) 0.0209(9) 0.0183(8) -0.0040(7) 0.0019(6) -0.0062(7)
C43 0.0148(8) 0.0253(10) 0.0184(8) -0.0043(7) 0.0036(7) -0.0047(7)
C44 0.0176(8) 0.0262(10) 0.0184(8) -0.0094(7) 0.0026(7) -0.0028(7)
C45 0.0178(8) 0.0206(9) 0.0197(8) -0.0067(7) -0.0022(7) -0.0043(7)
C46 0.0154(8) 0.0198(9) 0.0179(8) -0.0038(7) 0.0007(6) -0.0057(7)
C431 0.0285(11) 0.0391(13) 0.0289(11) -0.0095(9) 0.0140(9) -0.0147(10)
C451 0.0256(10) 0.0251(10) 0.0327(11) -0.0125(8) -0.0011(8) -0.0075(8)
C47 0.0179(8) 0.0220(9) 0.0138(8) -0.0034(6) -0.0013(6) -0.0038(7)
C471 0.0184(8) 0.0257(10) 0.0159(8) -0.0057(7) -0.0016(7) -0.0066(7)
C472 0.0193(9) 0.0366(12) 0.0211(9) -0.0075(8) -0.0040(7) 0.0023(8)
C473 0.0438(13) 0.0238(10) 0.0167(9) -0.0001(7) 0.0002(8) -0.0142(9)
O2S 0.141(3) 0.127(2) 0.0322(10) 0.0125(12) -0.0132(13) -0.123(2)
C21S 0.170(5) 0.144(4) 0.0430(18) 0.023(2) -0.032(2) -0.140(4)
C22S 0.0386(15) 0.0534(18) 0.068(2) -0.0133(15) 0.0051(14) -0.0262(14)
C23S 0.0527(18) 0.064(2) 0.0507(17) 0.0150(15) 0.0010(14) -0.0362(16)
C24S 0.0533(16) 0.0334(13) 0.0424(14) -0.0020(11) -0.0019(12) -0.0242(12)
C35S 0.107(3) 0.0398(18) 0.105(3) 0.0111(19) -0.063(3) -0.035(2)
C31S 0.0466(16) 0.0386(15) 0.0502(16) 0.0020(12) -0.0101(13) -0.0166(12)
C32S 0.0382(15) 0.0533(18) 0.0516(17) 0.0085(14) -0.0017(13) -0.0101(13)
O4S 0.046(3) 0.044(2) 0.039(2) -0.0071(18) -0.0038(18) 0.0050(19)
C44S 0.042(3) 0.042(3) 0.034(3) -0.001(2) 0.001(2) -0.016(3)
O4S' 0.153(7) 0.075(4) 0.066(4) 0.005(3) -0.018(4) -0.053(4)
C43S 0.033(2) 0.0118(17) 0.0277(19) 0.0016(14) -0.0027(16) -0.0050(15)
C54S 0.159(15) 0.110(13) 0.055(9) 0.005(8) 0.008(10) -0.058(11)
O5S 0.053(2) 0.033(2) 0.049(2) -0.0050(17) -0.0079(19) -0.0062(18)
C52S 0.040(3) 0.036(3) 0.038(3) -0.004(3) -0.003(3) -0.010(2)
C53S 0.077(5) 0.044(4) 0.040(4) -0.006(3) 0.003(4) -0.030(4)
C51S 0.033(3) 0.014(3) 0.032(4) -0.003(2) 0.000(3) -0.013(2)

loop_
_atom_type_symbol
_atom_type_description
_atom_type_scat_dispersion_real
_atom_type_scat_dispersion_imag
_atom_type_scat_source
C C 0.0033 0.0016 'International Tables Vol C Tables 4.2.6.8 and 6.1.1.4'
H H 0.0000 0.0000 'International Tables Vol C Tables 4.2.6.8 and 6.1.1.4'
N N 0.0061 0.0033 'International Tables Vol C Tables 4.2.6.8 and 6.1.1.4'
O O 0.0106 0.0060 'International Tables Vol C Tables 4.2.6.8 and 6.1.1.4'
Mo Mo -1.6832 0.6857 'International Tables Vol C Tables 4.2.6.8 and 6.1.1.4'

loop_
_geom_angle_atom_site_label_1
_geom_angle_atom_site_label_2
_geom_angle_atom_site_label_3
_geom_angle
_geom_angle_site_symmetry_1
_geom_angle_site_symmetry_3
N2 Mo1 N4 105.91(7) . .
N2 Mo1 N3 98.27(6) . .
N4 Mo1 N3 111.54(6) . .
N2 Mo1 N1 89.45(6) . .
N4 Mo1 N1 98.59(6) . .
N3 Mo1 N1 145.19(6) . .
N2 Mo1 O1 157.64(6) . .
N4 Mo1 O1 91.53(5) . .
N3 Mo1 O1 87.85(5) . .
N1 Mo1 O1 73.91(5) . .
C11 O1 Mo1 116.93(11) . .
O1 C11 N1 129.91(16) . 2_666
O1 C11 C11 116.76(19) . 2_666
N1 C11 C11 113.33(19) 2_666 2_666
C11 N1 Mo1 119.04(12) 2_666 .
C11 N1 H1N 115.3(19) 2_666 .
Mo1 N1 H1N 125.5(19) . .
C21 N2 Mo1 168.40(13) . .
N2 C21 C26 120.54(16) . .
N2 C21 C22 119.92(16) . .
C26 C21 C22 119.42(16) . .
C23 C22 C21 120.73(17) . .
C23 C22 H22 119.6 . .
C21 C22 H22 119.6 . .
C22 C23 C24 118.70(18) . .
C22 C23 C231 120.29(18) . .
C24 C23 C231 121.00(18) . .
C23 C24 C25 121.76(18) . .
C23 C24 H24 119.1 . .
C25 C24 H24 119.1 . .
C26 C25 C24 118.89(18) . .
C26 C25 C251 120.64(19) . .
C24 C25 C251 120.44(19) . .
C25 C26 C21 120.46(18) . .
C25 C26 H26 119.8 . .
C21 C26 H26 119.8 . .
C23 C231 H23A 109.5 . .
C23 C231 H23B 109.5 . .
H23A C231 H23B 109.5 . .
C23 C231 H23C 109.5 . .
H23A C231 H23C 109.5 . .
H23B C231 H23C 109.5 . .
C25 C251 H25A 109.5 . .
C25 C251 H25B 109.5 . .
H25A C251 H25B 109.5 . .
C25 C251 H25C 109.5 . .
H25A C251 H25C 109.5 . .
H25B C251 H25C 109.5 . .
C31 N3 C37 115.43(14) . .
C31 N3 Mo1 110.76(11) . .
C37 N3 Mo1 132.94(12) . .
C36 C31 C32 118.64(16) . .
C36 C31 N3 120.90(15) . .
C32 C31 N3 120.27(16) . .
C33 C32 C31 121.19(17) . .
C33 C32 H32 119.4 . .
C31 C32 H32 119.4 . .
C32 C33 C34 119.06(17) . .
C32 C33 C331 120.40(18) . .
C34 C33 C331 120.45(18) . .
C35 C34 C33 121.18(17) . .
C35 C34 H34 119.4 . .
C33 C34 H34 119.4 . .
C34 C35 C36 118.80(17) . .
C34 C35 C351 120.81(17) . .
C36 C35 C351 120.35(17) . .
C35 C351 H35A 109.5 . .
C35 C351 H35B 109.5 . .
H35A C351 H35B 109.5 . .
C35 C351 H35C 109.5 . .
H35A C351 H35C 109.5 . .
H35B C351 H35C 109.5 . .
C31 C36 C35 121.12(17) . .
C31 C36 H36 119.4 . .
C35 C36 H36 119.4 . .
C33 C331 H33A 109.5 . .
C33 C331 H33B 109.5 . .
H33A C331 H33B 109.5 . .
C33 C331 H33C 109.5 . .
H33A C331 H33C 109.5 . .
H33B C331 H33C 109.5 . .
N3 C37 C373 109.44(15) . .
N3 C37 C372 109.58(15) . .
C373 C37 C372 109.56(16) . .
N3 C37 C371 110.98(15) . .
C373 C37 C371 107.63(16) . .
C372 C37 C371 109.63(18) . .
C37 C371 H37A 109.5 . .
C37 C371 H37B 109.5 . .
H37A C371 H37B 109.5 . .
C37 C371 H37C 109.5 . .
H37A C371 H37C 109.5 . .
H37B C371 H37C 109.5 . .
C37 C372 H37D 109.5 . .
C37 C372 H37E 109.5 . .
H37D C372 H37E 109.5 . .
C37 C372 H37F 109.5 . .
H37D C372 H37F 109.5 . .
H37E C372 H37F 109.5 . .
C37 C373 H37G 109.5 . .
C37 C373 H37H 109.5 . .
H37G C373 H37H 109.5 . .
C37 C373 H37I 109.5 . .
H37G C373 H37I 109.5 . .
H37H C373 H37I 109.5 . .
C41 N4 C47 114.49(14) . .
C41 N4 Mo1 118.37(11) . .
C47 N4 Mo1 124.74(11) . .
C46 C41 C42 118.81(16) . .
C46 C41 N4 121.78(16) . .
C42 C41 N4 119.40(16) . .
C43 C42 C41 120.99(18) . .
C43 C42 H42 119.5 . .
C41 C42 H42 119.5 . .
C44 C43 C42 118.97(18) . .
C44 C43 C431 120.71(18) . .
C42 C43 C431 120.31(19) . .
C43 C44 C45 121.40(17) . .
C43 C44 H44 119.3 . .
C45 C44 H44 119.3 . .
C44 C45 C46 118.67(18) . .
C44 C45 C451 121.12(18) . .
C46 C45 C451 120.20(18) . .
C41 C46 C45 121.04(17) . .
C41 C46 H46 119.5 . .
C45 C46 H46 119.5 . .
C43 C431 H43A 109.5 . .
C43 C431 H43B 109.5 . .
H43A C431 H43B 109.5 . .
C43 C431 H43C 109.5 . .
H43A C431 H43C 109.5 . .
H43B C431 H43C 109.5 . .
C45 C451 H45A 109.5 . .
C45 C451 H45B 109.5 . .
H45A C451 H45B 109.5 . .
C45 C451 H45C 109.5 . .
H45A C451 H45C 109.5 . .
H45B C451 H45C 109.5 . .
N4 C47 C472 110.05(15) . .
N4 C47 C473 110.62(16) . .
C472 C47 C473 109.89(18) . .
N4 C47 C471 109.34(15) . .
C472 C47 C471 107.89(16) . .
C473 C47 C471 109.00(16) . .
C47 C471 H47A 109.5 . .
C47 C471 H47B 109.5 . .
H47A C471 H47B 109.5 . .
C47 C471 H47C 109.5 . .
H47A C471 H47C 109.5 . .
H47B C471 H47C 109.5 . .
C47 C472 H47D 109.5 . .
C47 C472 H47E 109.5 . .
H47D C472 H47E 109.5 . .
C47 C472 H47F 109.5 . .
H47D C472 H47F 109.5 . .
H47E C472 H47F 109.5 . .
C47 C473 H7A 109.5 . .
C47 C473 H7B 109.5 . .
H7A C473 H7B 109.5 . .
C47 C473 H7C 109.5 . .
H7A C473 H7C 109.5 . .
H7B C473 H7C 109.5 . .
C21S O2S C24S 110.5(2) . .
O2S C21S C22S 109.7(3) . .
O2S C21S H21A 109.7 . .
C22S C21S H21A 109.7 . .
O2S C21S H21B 109.7 . .
C22S C21S H21B 109.7 . .
H21A C21S H21B 108.2 . .
C21S C22S C23S 102.8(3) . .
C21S C22S H22A 111.2 . .
C23S C22S H22A 111.2 . .
C21S C22S H22B 111.2 . .
C23S C22S H22B 111.2 . .
H22A C22S H22B 109.1 . .
C24S C23S C22S 104.5(2) . .
C24S C23S H23D 110.9 . .
C22S C23S H23D 110.9 . .
C24S C23S H23E 110.9 . .
C22S C23S H23E 110.9 . .
H23D C23S H23E 108.9 . .
O2S C24S C23S 105.2(2) . .
O2S C24S H24A 110.7 . .
C23S C24S H24A 110.7 . .
O2S C24S H24B 110.7 . .
C23S C24S H24B 110.7 . .
H24A C24S H24B 108.8 . .
C32S C35S C31S 104.1(3) . .
C32S C35S H35D 110.9 . .
C31S C35S H35D 110.9 . .
C32S C35S H35E 110.9 . .
C31S C35S H35E 110.9 . .
H35D C35S H35E 108.9 . .
O4S' C31S C35S 110.7(3) . .
O4S' C31S C44S 54.1(4) . .
C35S C31S C44S 92.7(3) . .
O4S' C31S H31A 134.9 . .
C35S C31S H31A 113.2 . .
C44S C31S H31A 113.2 . .
O4S' C31S H31B 59.2 . .
C35S C31S H31B 113.2 . .
C44S C31S H31B 113.2 . .
H31A C31S H31B 110.5 . .
O4S' C31S H31C 109.5 . .
C35S C31S H31C 109.5 . .
C44S C31S H31C 156.8 . .
H31A C31S H31C 64.8 . .
H31B C31S H31C 52.5 . .
O4S' C31S H31D 109.5 . .
C35S C31S H31D 109.5 . .
C44S C31S H31D 68.8 . .
H31A C31S H31D 44.8 . .
H31B C31S H31D 137.0 . .
H31C C31S H31D 108.1 . .
O4S C32S C35S 105.1(3) . .
O4S C32S C43S 64.3(3) . .
C35S C32S C43S 102.6(3) . .
O4S C32S H32A 110.7 . .
C35S C32S H32A 110.7 . .
C43S C32S H32A 146.1 . .
O4S C32S H32B 110.7 . .
C35S C32S H32B 110.7 . .
C43S C32S H32B 51.3 . .
H32A C32S H32B 108.8 . .
O4S C32S H32C 143.3 . .
C35S C32S H32C 111.2 . .
C43S C32S H32C 111.2 . .
H32A C32S H32C 51.0 . .
H32B C32S H32C 61.1 . .
O4S C32S H32D 50.1 . .
C35S C32S H32D 111.2 . .
C43S C32S H32D 111.2 . .
H32A C32S H32D 62.1 . .
H32B C32S H32D 137.3 . .
H32C C32S H32D 109.2 . .
C32S O4S C44S 109.9(4) . .
O4S C44S C31S 107.3(4) . .
O4S C44S H44A 110.2 . .
C31S C44S H44A 110.2 . .
O4S C44S H44B 110.2 . .
C31S C44S H44B 110.2 . .
H44A C44S H44B 108.5 . .
C43S O4S' C31S 104.5(4) . .
O4S' C43S C32S 107.5(4) . .
O4S' C43S H43D 110.2 . .
C32S C43S H43D 110.2 . .
O4S' C43S H43E 110.2 . .
C32S C43S H43E 110.2 . .
H43D C43S H43E 108.5 . .
C52S C54S C53S 101.7(12) . .
C52S C54S H54A 111.4 . .
C53S C54S H54A 111.4 . .
C52S C54S H54B 111.4 . .
C53S C54S H54B 111.4 . .
H54A C54S H54B 109.3 . .
C51S O5S C52S 102.6(5) . .
O5S C52S C54S 111.4(9) . .
O5S C52S H52A 109.3 . .
C54S C52S H52A 109.3 . .
O5S C52S H52B 109.3 . .
C54S C52S H52B 109.3 . .
H52A C52S H52B 108.0 . .
C51S C53S C54S 98.1(9) . .
C51S C53S H53D 112.1 . .
C54S C53S H53D 112.1 . .
C51S C53S H53E 112.1 . .
C54S C53S H53E 112.1 . .
H53D C53S H53E 109.8 . .
O5S C51S C53S 108.4(6) . .
O5S C51S H51A 110.0 . .
C53S C51S H51A 110.0 . .
O5S C51S H51B 110.0 . .
C53S C51S H51B 110.0 . .
H51A C51S H51B 108.4 . .

loop_
_geom_bond_atom_site_label_1
_geom_bond_atom_site_label_2
_geom_bond_distance
_geom_bond_site_symmetry_2
Mo1 N2 1.7610(15) .
Mo1 N4 1.9753(15) .
Mo1 N3 2.0046(15) .
Mo1 N1 2.1080(15) .
Mo1 O1 2.1466(12) .
O1 C11 1.287(2) .
C11 N1 1.317(2) 2_666
C11 C11 1.456(3) 2_666
N1 C11 1.317(2) 2_666
N1 H1N 0.80(3) .
N2 C21 1.378(2) .
C21 C26 1.401(3) .
C21 C22 1.402(2) .
C22 C23 1.390(3) .
C22 H22 0.9500 .
C23 C24 1.391(3) .
C23 C231 1.510(3) .
C24 C25 1.397(3) .
C24 H24 0.9500 .
C25 C26 1.390(3) .
C25 C251 1.512(3) .
C26 H26 0.9500 .
C231 H23A 0.9800 .
C231 H23B 0.9800 .
C231 H23C 0.9800 .
C251 H25A 0.9800 .
C251 H25B 0.9800 .
C251 H25C 0.9800 .
N3 C31 1.442(2) .
N3 C37 1.500(2) .
C31 C36 1.396(2) .
C31 C32 1.404(2) .
C32 C33 1.389(3) .
C32 H32 0.9500 .
C33 C34 1.398(3) .
C33 C331 1.513(3) .
C34 C35 1.393(3) .
C34 H34 0.9500 .
C35 C36 1.403(3) .
C35 C351 1.509(3) .
C351 H35A 0.9800 .
C351 H35B 0.9800 .
C351 H35C 0.9800 .
C36 H36 0.9500 .
C331 H33A 0.9800 .
C331 H33B 0.9800 .
C331 H33C 0.9800 .
C37 C373 1.530(3) .
C37 C372 1.535(3) .
C37 C371 1.539(3) .
C371 H37A 0.9800 .
C371 H37B 0.9800 .
C371 H37C 0.9800 .
C372 H37D 0.9800 .
C372 H37E 0.9800 .
C372 H37F 0.9800 .
C373 H37G 0.9800 .
C373 H37H 0.9800 .
C373 H37I 0.9800 .
N4 C41 1.437(2) .
N4 C47 1.506(2) .
C41 C46 1.396(3) .
C41 C42 1.399(3) .
C42 C43 1.396(3) .
C42 H42 0.9500 .
C43 C44 1.391(3) .
C43 C431 1.509(3) .
C44 C45 1.393(3) .
C44 H44 0.9500 .
C45 C46 1.401(3) .
C45 C451 1.510(3) .
C46 H46 0.9500 .
C431 H43A 0.9800 .
C431 H43B 0.9800 .
C431 H43C 0.9800 .
C451 H45A 0.9800 .
C451 H45B 0.9800 .
C451 H45C 0.9800 .
C47 C472 1.533(3) .
C47 C473 1.534(3) .
C47 C471 1.534(3) .
C471 H47A 0.9800 .
C471 H47B 0.9800 .
C471 H47C 0.9800 .
C472 H47D 0.9800 .
C472 H47E 0.9800 .
C472 H47F 0.9800 .
C473 H7A 0.9800 .
C473 H7B 0.9800 .
C473 H7C 0.9800 .
O2S C21S 1.398(4) .
O2S C24S 1.415(3) .
C21S C22S 1.447(4) .
C21S H21A 0.9900 .
C21S H21B 0.9900 .
C22S C23S 1.515(5) .
C22S H22A 0.9900 .
C22S H22B 0.9900 .
C23S C24S 1.509(4) .
C23S H23D 0.9900 .
C23S H23E 0.9900 .
C24S H24A 0.9900 .
C24S H24B 0.9900 .
C35S C32S 1.486(5) .
C35S C31S 1.512(5) .
C35S H35D 0.9900 .
C35S H35E 0.9900 .
C31S O4S' 1.461(7) .
C31S C44S 1.560(7) .
C31S H31A 0.9900 .
C31S H31B 0.9900 .
C31S H31C 0.9900 .
C31S H31D 0.9900 .
C32S O4S 1.304(5) .
C32S C43S 1.549(5) .
C32S H32A 0.9900 .
C32S H32B 0.9900 .
C32S H32C 0.9900 .
C32S H32D 0.9900 .
O4S C44S 1.429(7) .
C44S H44A 0.9900 .
C44S H44B 0.9900 .
O4S' C43S 1.430(7) .
C43S H43D 0.9900 .
C43S H43E 0.9900 .
C54S C52S 1.451(19) .
C54S C53S 1.653(19) .
C54S H54A 0.9900 .
C54S H54B 0.9900 .
O5S C51S 1.395(10) .
O5S C52S 1.419(7) .
C52S H52A 0.9900 .
C52S H52B 0.9900 .
C53S C51S 1.478(10) .
C53S H53D 0.9900 .
C53S H53E 0.9900 .
C51S H51A 0.9900 .
C51S H51B 0.9900 .
